data_7057946
loop_
_publ_author_name
'Li, Yan-Ling'
'Xu, Qing-Qing'
'Li, Si'
'Huang, Ren-Wu'
'Liu, Xiao-Fei'
'Wei, Yong-Li'
'Zang, Shuang-Quan'

_publ_section_title
;
 Investigating the influence of a CrO42&#x2212;/Cr2O72&#x2212; template in
 the formation of a series of silver--chalcogenide clusters
;
_journal_issue 1
_journal_name_full 'New Journal of Chemistry'
_journal_page_first 115
_journal_paper_doi 10.1039/C8NJ04965C
_journal_volume 43
_journal_year 2019
_chemical_formula_moiety 'C86 H72 Ag12 Cr2 F12 N6 O15 S6'
_chemical_formula_sum 'C86 H72 Ag12 Cr2 F12 N6 O15 S6'
_chemical_formula_weight 3248.29
_space_group_crystal_system triclinic
_space_group_IT_number 2
_space_group_name_Hall '-P 1'
_space_group_name_H-M_alt 'P -1'
_symmetry_space_group_name_Hall '-P 1'
_symmetry_space_group_name_H-M 'P -1'
_atom_sites_solution_hydrogens geom
_atom_sites_solution_primary direct
_audit_creation_date 2017-01-18
_audit_creation_method
;
Olex2 1.2
(compiled 2016.11.07 svn.r3352 for OlexSys, GUI svn.r5261)
;
_audit_update_record
;
2018-09-26 deposited with the CCDC.
2018-11-09 downloaded from the CCDC.
;
_cell_angle_alpha 66.079(5)
_cell_angle_beta 72.957(4)
_cell_angle_gamma 82.717(3)
_cell_formula_units_Z 1
_cell_length_a 10.5753(3)
_cell_length_b 16.3742(8)
_cell_length_c 17.2297(9)
_cell_measurement_reflns_used 2753
_cell_measurement_temperature 293
_cell_measurement_theta_max 21.7890
_cell_measurement_theta_min 3.3960
_cell_volume 2607.4(2)
_computing_cell_refinement
;
CrysAlisPro, Agilent Technologies,
Version 1.171.36.28 (release 01-02-2013 CrysAlis171 .NET)
(compiled Feb  1 2013,16:14:44)
;
_computing_data_collection
;
CrysAlisPro, Agilent Technologies,
Version 1.171.36.28 (release 01-02-2013 CrysAlis171 .NET)
(compiled Feb  1 2013,16:14:44)
;
_computing_data_reduction
;
CrysAlisPro, Agilent Technologies,
Version 1.171.36.28 (release 01-02-2013 CrysAlis171 .NET)
(compiled Feb  1 2013,16:14:44)
;
_computing_molecular_graphics 'Olex2 (Dolomanov et al., 2009)'
_computing_publication_material 'Olex2 (Dolomanov et al., 2009)'
_computing_structure_refinement 'ShelXL (Sheldrick, 2015)'
_computing_structure_solution 'XS (Sheldrick, 2008)'
_diffrn_ambient_temperature 293
_diffrn_detector_area_resol_mean 16.2312
_diffrn_measured_fraction_theta_full 0.998
_diffrn_measured_fraction_theta_max 0.998
_diffrn_measurement_details
;
#__ type_ start__ end____ width___ exp.time_
  1 omega  -23.00   25.00   1.0000   20.0000
omega____ theta____ kappa____ phi______ frames
    -      -17.1323  -99.0000 -150.0000 48

#__ type_ start__ end____ width___ exp.time_
  2 omega  -11.00   26.00   1.0000   20.0000
omega____ theta____ kappa____ phi______ frames
    -      -17.1323 -101.0000   -4.0000 37

#__ type_ start__ end____ width___ exp.time_
  3 omega   45.00   89.00   1.0000   20.0000
omega____ theta____ kappa____ phi______ frames
    -       19.7104   57.0000 -120.0000 44

#__ type_ start__ end____ width___ exp.time_
  4 omega    2.00   41.00   1.0000   20.0000
omega____ theta____ kappa____ phi______ frames
    -       19.7104  -37.0000  -30.0000 39

#__ type_ start__ end____ width___ exp.time_
  5 omega  -49.00   33.00   1.0000   20.0000
omega____ theta____ kappa____ phi______ frames
    -       19.7104  -57.0000   90.0000 82

#__ type_ start__ end____ width___ exp.time_
  6 omega   14.00   90.00   1.0000   20.0000
omega____ theta____ kappa____ phi______ frames
    -       19.7104   37.0000 -150.0000 76

#__ type_ start__ end____ width___ exp.time_
  7 omega   32.00   96.00   1.0000   20.0000
omega____ theta____ kappa____ phi______ frames
    -       19.7104 -178.0000   60.0000 64
;
_diffrn_measurement_device_type 'Xcalibur, Eos, Gemini'
_diffrn_measurement_method '\w scans'
_diffrn_orient_matrix_UB_11 -0.0152162000
_diffrn_orient_matrix_UB_12 0.0423642000
_diffrn_orient_matrix_UB_13 -0.0299142000
_diffrn_orient_matrix_UB_21 0.0122078000
_diffrn_orient_matrix_UB_22 -0.0173446000
_diffrn_orient_matrix_UB_23 -0.0331735000
_diffrn_orient_matrix_UB_31 -0.0673883000
_diffrn_orient_matrix_UB_32 -0.0122604000
_diffrn_orient_matrix_UB_33 0.0137111000
_diffrn_radiation_monochromator graphite
_diffrn_radiation_type MoK\a
_diffrn_radiation_wavelength 0.71073
_diffrn_reflns_av_R_equivalents 0.0477
_diffrn_reflns_av_unetI/netI 0.1035
_diffrn_reflns_Laue_measured_fraction_full 0.998
_diffrn_reflns_Laue_measured_fraction_max 0.998
_diffrn_reflns_limit_h_max 12
_diffrn_reflns_limit_h_min -12
_diffrn_reflns_limit_k_max 19
_diffrn_reflns_limit_k_min -19
_diffrn_reflns_limit_l_max 18
_diffrn_reflns_limit_l_min -20
_diffrn_reflns_number 17105
_diffrn_reflns_point_group_measured_fraction_full 0.998
_diffrn_reflns_point_group_measured_fraction_max 0.998
_diffrn_reflns_theta_full 25.027
_diffrn_reflns_theta_max 25.027
_diffrn_reflns_theta_min 2.895
_diffrn_source 'Enhance (Mo) X-ray Source'
_exptl_absorpt_coefficient_mu 2.598
_exptl_absorpt_correction_T_max 1.00000
_exptl_absorpt_correction_T_min 0.99097
_exptl_absorpt_correction_type multi-scan
_exptl_absorpt_process_details
;
CrysAlisPro, Agilent Technologies,
Version 1.171.36.28 (release 01-02-2013 CrysAlis171 .NET)
(compiled Feb  1 2013,16:14:44)
Empirical absorption correction using spherical harmonics,
 implemented in SCALE3 ABSPACK scaling algorithm.
;
_exptl_crystal_colour red
_exptl_crystal_colour_primary red
_exptl_crystal_density_diffrn 2.069
_exptl_crystal_description block
_exptl_crystal_F_000 1566
_exptl_crystal_size_max 0.18
_exptl_crystal_size_mid 0.16
_exptl_crystal_size_min 0.14
_refine_diff_density_max 1.459
_refine_diff_density_min -0.955
_refine_diff_density_rms 0.117
_refine_ls_extinction_method none
_refine_ls_goodness_of_fit_ref 0.945
_refine_ls_hydrogen_treatment constr
_refine_ls_matrix_type full
_refine_ls_number_parameters 797
_refine_ls_number_reflns 9217
_refine_ls_number_restraints 297
_refine_ls_restrained_S_all 0.940
_refine_ls_R_factor_all 0.1410
_refine_ls_R_factor_gt 0.0594
_refine_ls_shift/su_max 0.000
_refine_ls_shift/su_mean 0.000
_refine_ls_structure_factor_coef Fsqd
_refine_ls_weighting_details 'w=1/[\s^2^(Fo^2^)+(0.0422P)^2^] where P=(Fo^2^+2Fc^2^)/3'
_refine_ls_weighting_scheme calc
_refine_ls_wR_factor_gt 0.1013
_refine_ls_wR_factor_ref 0.1236
_reflns_Friedel_coverage 0.000
_reflns_number_gt 4711
_reflns_number_total 9217
_reflns_threshold_expression 'I > 2\s(I)'
_cod_data_source_file c8nj04965c2.cif
_cod_data_source_block a
_cod_depositor_comments 'Adding full bibliography for 7057946--7057948.cif.'
_cod_database_code 7057946
_chemical_oxdiff_formula C1H1O1N1S1Cr1F1Ag1
_shelx_space_group_comment
;
The symmetry employed for this shelxl refinement is uniquely defined
by the following loop, which should always be used as a source of
symmetry information in preference to the above space-group names.
They are only intended as comments.
;
_shelx_estimated_absorpt_t_max 0.712
_shelx_estimated_absorpt_t_min 0.652
_reflns_odcompleteness_completeness 86.23
_reflns_odcompleteness_iscentric 1
_reflns_odcompleteness_theta 26.32
_olex2_refinement_description
;
1. Fixed Uiso
 At 1.2 times of:
  All C(H) groups, All C(H,H) groups, All C(H,H,H,H) groups
 At 1.5 times of:
  All C(H,H,H) groups
2. Restrained distances
 F2B-C37B \\sim F3B-C37B \\sim F1A-C37A \\sim F1B-C37B \\sim F2A-C37A \\sim
F3A-C37A
 with sigma of 0.01
 C37A-C36A \\sim C37B-C36B
 with sigma of 0.01
 F4A-C35 \\sim F6B-C35 \\sim F5A-C35 \\sim F5B-C35 \\sim F6A-C35 \\sim F4B-C35
 with sigma of 0.01
 C18B-C17B \\sim C17B-C16B \\sim C21B-C16B \\sim C21B-C20B \\sim C20B-C19B
\\sim C19B-C18B
 with sigma of 0.01
 C13B-C12 \\sim C13A-C12
 with sigma of 0.01
 C22B-C13B \\sim C14B-C13B \\sim C15B-C14B \\sim C16B-C15B \\sim C21B-C16B
\\sim C22B-C21B
 with sigma of 0.01
3. Uiso/Uaniso restraints and constraints
Uanis(C14B) \\sim Ueq, Uanis(C13B) \\sim Ueq, Uanis(C13A) \\sim Ueq,
Uanis(C22A) \\sim Ueq, Uanis(C22B) \\sim Ueq, Uanis(C14A) \\sim Ueq,
Uanis(C15A) \\sim Ueq, Uanis(C20A) \\sim Ueq, Uanis(C21A) \\sim Ueq,
Uanis(C20B) \\sim Ueq, Uanis(C19A) \\sim Ueq, Uanis(C19B) \\sim Ueq,
Uanis(C18B) \\sim Ueq, Uanis(C18A) \\sim Ueq, Uanis(C17A) \\sim Ueq,
Uanis(C17B) \\sim Ueq, Uanis(C16A) \\sim Ueq, Uanis(C16B) \\sim Ueq,
Uanis(C15B) \\sim Ueq, Uanis(C21B) \\sim Ueq: with sigma of 0.01 and sigma for
terminal atoms of 0.02
Uanis(F4A) \\sim Ueq, Uanis(F6B) \\sim Ueq, Uanis(F5A) \\sim Ueq, Uanis(F5B)
\\sim Ueq, Uanis(F6A) \\sim Ueq, Uanis(F4B) \\sim Ueq: with sigma of 0.01 and
sigma for terminal atoms of 0.02
Uanis(C36A) \\sim Ueq, Uanis(C36B) \\sim Ueq, Uanis(C37B) \\sim Ueq, Uanis(F1B)
\\sim Ueq, Uanis(F2A) \\sim Ueq, Uanis(F2B) \\sim Ueq, Uanis(F3A) \\sim Ueq,
Uanis(F1A) \\sim Ueq: with sigma of 0.01 and sigma for terminal atoms of 0.02
Uanis(C41) \\sim Ueq: with sigma of 0.01 and sigma for terminal atoms of 0.02
4. Others
 Sof(C36B)=Sof(C37B)=Sof(F3B)=Sof(F2B)=Sof(F1B)=Sof(F4B)=Sof(F5B)=Sof(F6B)=1-
 FVAR(1)
 Sof(F1A)=Sof(F2A)=Sof(F3A)=Sof(C36A)=Sof(C37A)=Sof(F4A)=Sof(F5A)=Sof(F6A)=
 FVAR(1)
 Fixed Sof: H12A(0.5) H12B(0.5) H12C(0.5) H12D(0.5) C13A(0.5) C13B(0.5)
 C14A(0.5) H14A(0.5) C15A(0.5) C16A(0.5) H16A(0.5) C17A(0.5) H17A(0.5)
 C18A(0.5) H18A(0.5) C19A(0.5) H19A(0.5) C20A(0.5) C21A(0.5) H21A(0.5)
 C22A(0.5) H22A(0.5) C14B(0.5) H14B(0.5) C15B(0.5) H15B(0.5) C16B(0.5)
 C17B(0.5) H17B(0.5) C18B(0.5) H18B(0.5) C19B(0.5) H19B(0.5) C21B(0.5)
 C20B(0.5) H20B(0.5) C22B(0.5) H22B(0.5) O8(0.5)
5.a Secondary CH2 refined with riding coordinates:
 C1(H1A,H1B), C12(H12A,H12B), C12(H12C,H12D), C23(H23A,H23B)
5.b Aromatic/amide H refined with riding coordinates:
 C3(H3), C4(H4), C6(H6), C7(H7), C8(H8), C9(H9), C11(H11), C25(H25), C27(H27),
 C28(H28), C29(H29), C30(H30), C32(H32), C33(H33), C14A(H14A), C16A(H16A),
 C17A(H17A), C18A(H18A), C19A(H19A), C21A(H21A), C22A(H22A), C14B(H14B),
 C15B(H15B), C17B(H17B), C18B(H18B), C19B(H19B), C20B(H20B), C22B(H22B)
5.c Idealised Me refined as rotating group:
 C39(H39A,H39B,H39C), C41(H41A,H41B,H41C), C43(H43A,H43B,H43C)
;
_shelx_shelxl_version_number 2016/6
_olex2_submission_special_instructions 'No special instructions were received'

loop_
_space_group_symop_operation_xyz
'x, y, z'
'-x, -y, -z'

loop_
_atom_site_label
_atom_site_type_symbol
_atom_site_fract_x
_atom_site_fract_y
_atom_site_fract_z
_atom_site_U_iso_or_equiv
_atom_site_adp_type
_atom_site_occupancy
_atom_site_site_symmetry_order
_atom_site_calc_flag
_atom_site_refinement_flags_posn
_atom_site_refinement_flags_adp
_atom_site_refinement_flags_occupancy
_atom_site_disorder_assembly
_atom_site_disorder_group
Ag1 Ag 0.31306(7) 0.67094(6) -0.03321(5) 0.0694(3) Uani 1 1 d . . . . .
Ag2 Ag 0.26711(7) 0.47420(6) 0.16056(5) 0.0651(2) Uani 1 1 d . . . . .
Ag3 Ag 0.58483(7) 0.69599(6) -0.24969(6) 0.0797(3) Uani 1 1 d . . . . .
Ag4 Ag 0.55871(7) 0.72030(7) -0.00490(7) 0.0876(3) Uani 1 1 d . . . . .
Ag5 Ag 0.31191(6) 0.47554(5) -0.01778(4) 0.0552(2) Uani 1 1 d . . . . .
Ag6 Ag 0.47756(9) 0.47685(8) -0.19166(6) 0.1008(4) Uani 1 1 d . . . . .
Cr1 Cr -0.01623(13) 0.56290(11) 0.06037(9) 0.0518(4) Uani 1 1 d . . . . .
S8 S 0.37110(18) 0.61008(16) -0.15020(14) 0.0472(6) Uani 1 1 d . . . . .
S9 S 0.30490(19) 0.34338(16) 0.11523(15) 0.0487(6) Uani 1 1 d . . . . .
S10 S 0.3675(2) 0.62115(17) 0.11400(16) 0.0562(7) Uani 1 1 d . . . . .
O1 O 0.0350(6) 0.5070(6) 0.1453(5) 0.105(3) Uani 1 1 d . . . . .
O2 O -0.1677(6) 0.5846(6) 0.0908(5) 0.111(3) Uani 1 1 d . . . . .
O3 O 0.0658(5) 0.6526(5) -0.0016(5) 0.077(2) Uani 1 1 d . . . . .
O4 O 0.2497(8) 0.8166(5) -0.0479(6) 0.100(3) Uani 1 1 d . . . . .
O5 O 0.4400(8) 0.8571(5) -0.0466(6) 0.104(3) Uani 1 1 d . . . . .
O6 O 0.1494(7) 0.4318(6) 0.3110(5) 0.107(3) Uani 1 1 d . . . . .
O7 O 0.2889(7) 0.3309(6) 0.3720(5) 0.107(3) Uani 1 1 d . . . . .
N1 N 0.7041(9) 0.7762(7) 0.0378(7) 0.099(3) Uani 1 1 d . . . . .
N2 N 0.3647(10) 0.4734(8) -0.2811(7) 0.099(4) Uani 1 1 d . . . . .
N3 N 0.5509(8) 0.8438(7) -0.2836(7) 0.086(3) Uani 1 1 d . . . . .
C1 C 0.1383(7) 0.2947(6) 0.1523(7) 0.065(3) Uani 1 1 d . . . . .
H1A H 0.073429 0.331637 0.176367 0.078 Uiso 1 1 calc R . . . .
H1B H 0.115145 0.292871 0.102571 0.078 Uiso 1 1 calc R . . . .
C2 C 0.1368(7) 0.2029(7) 0.2205(6) 0.051(3) Uani 1 1 d . . . . .
C3 C 0.1117(8) 0.1905(8) 0.3093(8) 0.068(3) Uani 1 1 d . . . . .
H3 H 0.092681 0.240442 0.323737 0.082 Uiso 1 1 calc R . . . .
C4 C 0.1138(8) 0.1087(10) 0.3753(7) 0.078(4) Uani 1 1 d . . . . .
H4 H 0.097303 0.103196 0.433239 0.093 Uiso 1 1 calc R . . . .
C5 C 0.1416(8) 0.0323(8) 0.3541(8) 0.064(3) Uani 1 1 d . . . . .
C6 C 0.1435(10) -0.0552(11) 0.4212(9) 0.100(5) Uani 1 1 d . . . . .
H6 H 0.127967 -0.062285 0.479567 0.120 Uiso 1 1 calc R . . . .
C7 C 0.1672(13) -0.1254(11) 0.4000(13) 0.115(6) Uani 1 1 d . . . . .
H7 H 0.169276 -0.181603 0.444326 0.138 Uiso 1 1 calc R . . . .
C8 C 0.1891(11) -0.1190(10) 0.3150(13) 0.109(5) Uani 1 1 d . . . . .
H8 H 0.203940 -0.169732 0.301873 0.130 Uiso 1 1 calc R . . . .
C9 C 0.1885(9) -0.0354(9) 0.2503(9) 0.086(4) Uani 1 1 d . . . . .
H9 H 0.204254 -0.030475 0.192529 0.103 Uiso 1 1 calc R . . . .
C10 C 0.1652(8) 0.0426(7) 0.2668(8) 0.059(3) Uani 1 1 d . . . . .
C11 C 0.1647(8) 0.1285(7) 0.2010(7) 0.060(3) Uani 1 1 d . . . . .
H11 H 0.183730 0.134855 0.142650 0.072 Uiso 1 1 calc R . . . .
C12 C 0.2647(9) 0.6812(7) 0.1806(7) 0.075(3) Uani 1 1 d D . . . .
H12A H 0.259647 0.743762 0.142921 0.090 Uiso 0.5 1 calc R . P A 1
H12B H 0.175814 0.657484 0.204238 0.090 Uiso 0.5 1 calc R . P A 1
H12C H 0.234550 0.737284 0.142110 0.090 Uiso 0.5 1 calc R . P B 2
H12D H 0.187485 0.645840 0.220171 0.090 Uiso 0.5 1 calc R . P B 2
C23 C 0.2290(7) 0.6472(6) -0.1994(6) 0.053(2) Uani 1 1 d . . . . .
H23A H 0.219678 0.607764 -0.226791 0.063 Uiso 1 1 calc R . . . .
H23B H 0.148171 0.644840 -0.153732 0.063 Uiso 1 1 calc R . . . .
C24 C 0.2514(8) 0.7412(7) -0.2672(6) 0.048(2) Uani 1 1 d . . . . .
C25 C 0.1996(8) 0.8124(7) -0.2469(6) 0.053(3) Uani 1 1 d . . . . .
H25 H 0.149430 0.803206 -0.189791 0.064 Uiso 1 1 calc R . . . .
C26 C 0.2210(8) 0.9017(7) -0.3120(8) 0.059(3) Uani 1 1 d . . . . .
C27 C 0.1635(9) 0.9749(8) -0.2932(9) 0.079(3) Uani 1 1 d . . . . .
H27 H 0.110970 0.965803 -0.236722 0.095 Uiso 1 1 calc R . . . .
C28 C 0.1820(12) 1.0596(9) -0.3553(12) 0.097(4) Uani 1 1 d . . . . .
H28 H 0.142887 1.107494 -0.340702 0.116 Uiso 1 1 calc R . . . .
C29 C 0.2588(16) 1.0748(11) -0.4400(11) 0.114(6) Uani 1 1 d . . . . .
H29 H 0.268538 1.132571 -0.482936 0.136 Uiso 1 1 calc R . . . .
C30 C 0.3201(13) 1.0049(10) -0.4605(9) 0.103(5) Uani 1 1 d . . . . .
H30 H 0.375575 1.015494 -0.516566 0.124 Uiso 1 1 calc R . . . .
C31 C 0.2993(10) 0.9152(9) -0.3961(7) 0.070(3) Uani 1 1 d . . . . .
C32 C 0.3520(11) 0.8406(9) -0.4158(7) 0.081(4) Uani 1 1 d . . . . .
H32 H 0.402589 0.848735 -0.472465 0.097 Uiso 1 1 calc R . . . .
C33 C 0.3302(9) 0.7579(8) -0.3535(7) 0.070(3) Uani 1 1 d . . . . .
H33 H 0.368492 0.709715 -0.367838 0.084 Uiso 1 1 calc R . . . .
C34 C 0.3243(12) 0.8654(8) -0.0471(7) 0.068(3) Uani 1 1 d . . . . .
C35 C 0.2577(12) 0.9535(10) -0.0422(7) 0.108(5) Uani 1 1 d D . . . .
C38 C 0.2799(13) 0.4650(9) -0.2999(7) 0.087(4) Uani 1 1 d . . . . .
C39 C 0.1635(12) 0.4495(12) -0.3235(8) 0.151(7) Uani 1 1 d . . . . .
H39A H 0.182210 0.470189 -0.386390 0.226 Uiso 1 1 calc GR . . . .
H39B H 0.088330 0.481380 -0.301990 0.226 Uiso 1 1 calc GR . . . .
H39C H 0.144699 0.386729 -0.297399 0.226 Uiso 1 1 calc GR . . . .
C40 C 0.7960(13) 0.7900(8) 0.0518(9) 0.091(4) Uani 1 1 d . . . . .
C41 C 0.9133(12) 0.8058(10) 0.0722(11) 0.150(6) Uani 1 1 d . U . . .
H41A H 0.962324 0.854678 0.023240 0.224 Uiso 1 1 calc GR . . . .
H41B H 0.968002 0.753062 0.083291 0.224 Uiso 1 1 calc GR . . . .
H41C H 0.886683 0.820199 0.123530 0.224 Uiso 1 1 calc GR . . . .
C42 C 0.5286(10) 0.9109(10) -0.2830(8) 0.070(3) Uani 1 1 d . . . . .
C43 C 0.5016(10) 1.0004(8) -0.2850(8) 0.096(4) Uani 1 1 d . . . . .
H43A H 0.575183 1.038053 -0.324621 0.144 Uiso 1 1 calc GR . . . .
H43B H 0.488009 0.999124 -0.226956 0.144 Uiso 1 1 calc GR . . . .
H43C H 0.423505 1.023352 -0.304796 0.144 Uiso 1 1 calc GR . . . .
C13A C 0.317(3) 0.674(2) 0.2549(17) 0.068(9) Uani 0.5 1 d D U P C 1
F1A F -0.025(3) 0.335(2) 0.460(2) 0.144(12) Uani 0.46(2) 1 d D U P D 1
F2A F 0.133(3) 0.306(2) 0.5280(14) 0.111(9) Uani 0.46(2) 1 d D U P D 1
F3A F 0.062(3) 0.4324(18) 0.472(2) 0.136(11) Uani 0.46(2) 1 d D U P D 1
C36A C 0.203(4) 0.389(3) 0.370(2) 0.056(12) Uani 0.46(2) 1 d D U P D 1
C37A C 0.089(3) 0.3577(16) 0.4599(18) 0.10(2) Uani 0.46(2) 1 d D . P D 1
F4A F 0.151(2) 0.942(3) 0.0246(17) 0.146(13) Uani 0.46(2) 1 d D U P D 1
F5A F 0.330(3) 0.993(2) -0.017(3) 0.173(12) Uani 0.46(2) 1 d D U P D 1
F6A F 0.242(3) 1.0124(16) -0.1182(11) 0.139(10) Uani 0.46(2) 1 d D U P D 1
C13B C 0.339(2) 0.6995(15) 0.2331(12) 0.048(8) Uani 0.5 1 d D U P C 2
C36B C 0.186(3) 0.368(2) 0.373(2) 0.059(10) Uani 0.54(2) 1 d D U P D 2
C37B C 0.101(3) 0.3632(14) 0.4675(18) 0.080(14) Uani 0.54(2) 1 d D U P D 2
F3B F -0.018(3) 0.393(3) 0.4664(14) 0.163(16) Uani 0.54(2) 1 d D . P D 2
F2B F 0.146(3) 0.4109(18) 0.4987(12) 0.143(8) Uani 0.54(2) 1 d D U P D 2
F1B F 0.085(3) 0.2786(15) 0.5186(18) 0.135(10) Uani 0.54(2) 1 d D U P D 2
F4B F 0.150(2) 0.9744(14) -0.0712(18) 0.137(8) Uani 0.54(2) 1 d D U P D 2
F5B F 0.3429(19) 1.0199(11) -0.079(2) 0.145(9) Uani 0.54(2) 1 d D U P D 2
F6B F 0.209(3) 0.945(2) 0.0405(10) 0.148(11) Uani 0.54(2) 1 d D U P D 2
C14A C 0.418(2) 0.7292(16) 0.2363(15) 0.059(6) Uani 0.5 1 d . U P C 1
H14A H 0.452842 0.771218 0.179895 0.071 Uiso 0.5 1 calc R . P C 1
C15A C 0.468(3) 0.718(2) 0.3081(17) 0.065(8) Uani 0.5 1 d . U P C 1
C16A C 0.573(3) 0.771(2) 0.2947(19) 0.095(9) Uani 0.5 1 d . U P C 1
H16A H 0.610805 0.815112 0.240091 0.114 Uiso 0.5 1 calc R . P C 1
C17A C 0.618(3) 0.753(3) 0.371(2) 0.088(11) Uani 0.5 1 d . U P C 1
H17A H 0.685457 0.787231 0.367105 0.105 Uiso 0.5 1 calc R . P C 1
C18A C 0.562(6) 0.688(4) 0.450(3) 0.12(2) Uani 0.5 1 d . U P C 1
H18A H 0.599444 0.678310 0.495472 0.143 Uiso 0.5 1 calc R . P C 1
C19A C 0.462(4) 0.636(3) 0.469(3) 0.107(11) Uani 0.5 1 d . U P C 1
H19A H 0.422126 0.596424 0.525260 0.129 Uiso 0.5 1 calc R . P C 1
C20A C 0.420(4) 0.648(3) 0.392(3) 0.087(11) Uani 0.5 1 d . U P C 1
C21A C 0.314(2) 0.5969(18) 0.4028(17) 0.096(8) Uani 0.5 1 d . U P C 1
H21A H 0.276261 0.553727 0.457851 0.115 Uiso 0.5 1 calc R . P C 1
C22A C 0.268(2) 0.6105(16) 0.3333(14) 0.070(6) Uani 0.5 1 d . U P C 1
H22A H 0.200907 0.574554 0.340493 0.084 Uiso 0.5 1 calc R . P C 1
C14B C 0.4247(19) 0.7715(14) 0.1905(15) 0.069(7) Uani 0.5 1 d D U P C 2
H14B H 0.428092 0.808041 0.132190 0.083 Uiso 0.5 1 calc R . P C 2
C15B C 0.5051(19) 0.7915(15) 0.2310(12) 0.079(6) Uani 0.5 1 d D U P C 2
H15B H 0.561737 0.840060 0.199640 0.095 Uiso 0.5 1 calc R . P C 2
C16B C 0.501(3) 0.7391(17) 0.3183(12) 0.063(9) Uani 0.5 1 d D U P C 2
C17B C 0.580(3) 0.762(2) 0.358(2) 0.084(12) Uani 0.5 1 d D U P C 2
H17B H 0.635099 0.811143 0.327691 0.101 Uiso 0.5 1 calc R . P C 2
C18B C 0.575(5) 0.707(2) 0.445(2) 0.083(15) Uani 0.5 1 d D U P C 2
H18B H 0.621295 0.723671 0.475109 0.100 Uiso 0.5 1 calc R . P C 2
C19B C 0.502(3) 0.629(2) 0.489(2) 0.114(14) Uani 0.5 1 d D U P C 2
H19B H 0.510479 0.588808 0.543867 0.136 Uiso 0.5 1 calc R . P C 2
C21B C 0.415(3) 0.6675(18) 0.3645(17) 0.053(9) Uani 0.5 1 d D U P C 2
C20B C 0.418(3) 0.611(2) 0.4497(18) 0.106(11) Uani 0.5 1 d D U P C 2
H20B H 0.363429 0.560982 0.480215 0.127 Uiso 0.5 1 calc R . P C 2
C22B C 0.339(2) 0.6484(18) 0.3200(13) 0.082(8) Uani 0.5 1 d D U P C 2
H22B H 0.285321 0.598385 0.350404 0.098 Uiso 0.5 1 calc R . P C 2
O8 O 0.0488(12) 0.4890(11) 0.0052(11) 0.084(5) Uani 0.5 1 d . . P . .

loop_
_atom_site_aniso_label
_atom_site_aniso_U_11
_atom_site_aniso_U_22
_atom_site_aniso_U_33
_atom_site_aniso_U_23
_atom_site_aniso_U_13
_atom_site_aniso_U_12
Ag1 0.0663(5) 0.0763(7) 0.0883(6) -0.0467(6) -0.0349(4) 0.0064(4)
Ag2 0.0703(5) 0.0583(6) 0.0735(5) -0.0270(5) -0.0272(4) 0.0000(4)
Ag3 0.0612(5) 0.0792(7) 0.0798(6) -0.0126(5) -0.0186(4) 0.0005(4)
Ag4 0.0574(5) 0.0910(8) 0.1316(8) -0.0672(7) -0.0147(5) -0.0016(4)
Ag5 0.0548(4) 0.0490(5) 0.0536(4) -0.0105(4) -0.0169(3) 0.0005(3)
Ag6 0.0995(6) 0.1292(10) 0.0995(7) -0.0676(7) -0.0554(6) 0.0599(6)
Cr1 0.0488(8) 0.0519(11) 0.0595(10) -0.0245(9) -0.0178(7) 0.0014(7)
S8 0.0417(11) 0.0483(16) 0.0518(14) -0.0150(13) -0.0205(10) 0.0026(10)
S9 0.0424(11) 0.0417(16) 0.0611(15) -0.0143(13) -0.0205(10) -0.0012(10)
S10 0.0590(14) 0.0519(18) 0.0633(16) -0.0274(15) -0.0190(12) 0.0045(12)
O1 0.076(4) 0.128(8) 0.095(6) -0.013(6) -0.049(4) 0.011(5)
O2 0.042(4) 0.124(8) 0.116(6) -0.006(6) -0.009(4) 0.002(4)
O3 0.052(4) 0.066(5) 0.111(6) -0.036(5) -0.009(3) -0.013(3)
O4 0.104(6) 0.055(6) 0.155(8) -0.039(6) -0.065(5) 0.018(5)
O5 0.088(5) 0.060(6) 0.174(8) -0.052(6) -0.043(5) 0.006(4)
O6 0.123(6) 0.119(8) 0.060(5) -0.027(6) -0.026(5) 0.036(5)
O7 0.078(5) 0.162(9) 0.078(5) -0.056(6) -0.025(4) 0.046(6)
N1 0.093(7) 0.120(10) 0.113(8) -0.071(8) -0.030(6) -0.011(6)
N2 0.121(8) 0.127(10) 0.089(7) -0.069(7) -0.063(7) 0.042(8)
N3 0.047(5) 0.074(8) 0.124(8) -0.021(8) -0.034(5) 0.007(5)
C1 0.041(5) 0.047(7) 0.106(8) -0.024(7) -0.025(5) -0.003(4)
C2 0.032(5) 0.063(8) 0.051(6) -0.012(6) -0.013(4) -0.008(4)
C3 0.045(5) 0.069(9) 0.094(9) -0.036(8) -0.010(5) -0.017(5)
C4 0.048(6) 0.112(12) 0.051(7) -0.011(8) -0.007(5) -0.014(6)
C5 0.044(5) 0.058(8) 0.084(9) -0.023(8) -0.014(5) 0.002(5)
C6 0.047(7) 0.108(13) 0.103(10) 0.003(11) -0.020(6) -0.010(7)
C7 0.074(9) 0.073(12) 0.163(17) -0.020(13) -0.020(10) 0.005(8)
C8 0.076(8) 0.056(11) 0.191(17) -0.061(13) -0.014(10) -0.001(7)
C9 0.070(7) 0.074(10) 0.108(10) -0.037(9) -0.013(6) -0.004(7)
C10 0.046(5) 0.044(7) 0.085(8) -0.029(7) -0.014(5) 0.008(5)
C11 0.052(6) 0.053(8) 0.076(7) -0.024(7) -0.021(5) 0.001(5)
C12 0.060(6) 0.077(9) 0.105(9) -0.053(8) -0.028(6) 0.018(6)
C23 0.040(5) 0.050(7) 0.068(6) -0.014(6) -0.026(4) -0.002(4)
C24 0.043(5) 0.070(8) 0.039(6) -0.019(6) -0.023(4) -0.004(5)
C25 0.044(5) 0.052(7) 0.065(7) -0.017(6) -0.023(4) -0.006(5)
C26 0.038(5) 0.049(7) 0.097(8) -0.025(7) -0.041(5) 0.018(5)
C27 0.053(6) 0.071(9) 0.132(10) -0.043(9) -0.052(6) 0.015(6)
C28 0.103(10) 0.041(9) 0.161(14) -0.028(10) -0.078(10) 0.012(7)
C29 0.137(13) 0.066(11) 0.125(13) 0.019(11) -0.090(11) -0.015(10)
C30 0.128(11) 0.073(11) 0.089(10) 0.013(9) -0.059(8) -0.019(9)
C31 0.068(7) 0.077(10) 0.060(7) -0.012(7) -0.030(6) 0.001(6)
C32 0.106(8) 0.091(11) 0.039(6) -0.022(7) -0.017(6) 0.006(8)
C33 0.082(7) 0.064(9) 0.062(7) -0.017(7) -0.033(6) 0.018(6)
C34 0.084(8) 0.048(8) 0.073(7) -0.030(7) -0.015(6) 0.003(7)
C35 0.120(12) 0.098(14) 0.134(15) -0.071(13) -0.033(11) -0.003(11)
C38 0.097(10) 0.102(11) 0.063(8) -0.040(8) -0.025(7) 0.036(8)
C39 0.103(10) 0.27(2) 0.109(11) -0.096(14) -0.030(8) -0.007(11)
C40 0.100(9) 0.066(9) 0.137(11) -0.066(9) -0.045(8) 0.018(7)
C41 0.118(9) 0.156(13) 0.226(14) -0.102(12) -0.086(10) 0.014(9)
C42 0.050(6) 0.076(10) 0.077(8) -0.019(9) -0.025(5) 0.003(7)
C43 0.073(7) 0.094(11) 0.124(10) -0.040(10) -0.031(7) -0.004(7)
C13A 0.068(11) 0.066(12) 0.069(12) -0.033(9) -0.009(8) 0.005(8)
F1A 0.100(14) 0.156(19) 0.169(19) -0.071(14) 0.002(12) -0.035(13)
F2A 0.122(14) 0.127(19) 0.067(10) -0.016(11) -0.039(9) 0.015(12)
F3A 0.142(19) 0.140(17) 0.123(16) -0.073(13) -0.004(13) 0.013(15)
C36A 0.071(15) 0.058(15) 0.054(14) -0.039(10) -0.017(8) 0.002(9)
C37A 0.14(4) 0.08(3) 0.08(3) -0.03(2) -0.06(3) 0.06(3)
F4A 0.133(16) 0.141(17) 0.158(19) -0.090(14) 0.008(12) 0.018(14)
F5A 0.209(19) 0.154(19) 0.19(2) -0.106(16) -0.039(15) 0.000(14)
F6A 0.170(17) 0.095(15) 0.114(13) -0.017(11) -0.036(12) 0.051(13)
C13B 0.054(11) 0.042(11) 0.044(10) -0.019(8) -0.008(8) 0.009(8)
C36B 0.055(12) 0.059(13) 0.062(13) -0.022(8) -0.013(8) -0.012(9)
C37B 0.076(16) 0.078(18) 0.083(17) -0.028(11) -0.023(11) 0.002(10)
F3B 0.099(16) 0.26(4) 0.100(12) -0.06(2) -0.020(12) 0.07(2)
F2B 0.178(15) 0.182(17) 0.096(11) -0.081(11) -0.034(10) -0.002(13)
F1B 0.137(15) 0.098(14) 0.129(15) -0.021(11) -0.006(11) -0.012(11)
F4B 0.151(13) 0.099(13) 0.155(16) -0.047(11) -0.058(12) 0.058(11)
F5B 0.187(15) 0.047(10) 0.170(17) -0.047(11) 0.011(12) -0.019(10)
F6B 0.191(18) 0.149(16) 0.120(13) -0.095(12) -0.019(12) 0.038(15)
C14A 0.068(9) 0.060(10) 0.052(9) -0.030(8) -0.008(7) -0.003(8)
C15A 0.064(11) 0.063(11) 0.072(12) -0.034(9) -0.008(8) -0.003(8)
C16A 0.093(11) 0.094(12) 0.097(12) -0.042(9) -0.021(9) 0.003(9)
C17A 0.099(14) 0.087(15) 0.097(14) -0.047(10) -0.037(10) -0.006(9)
C18A 0.12(2) 0.12(2) 0.12(2) -0.057(12) -0.027(10) 0.005(10)
C19A 0.105(14) 0.110(14) 0.106(13) -0.049(10) -0.021(10) 0.003(9)
C20A 0.092(13) 0.091(15) 0.082(14) -0.042(10) -0.022(9) 0.010(9)
C21A 0.094(10) 0.096(12) 0.092(11) -0.031(9) -0.020(8) -0.013(8)
C22A 0.071(9) 0.065(10) 0.074(10) -0.032(8) -0.016(7) 0.007(8)
C14B 0.081(10) 0.067(11) 0.066(10) -0.030(8) -0.024(8) 0.004(8)
C15B 0.084(9) 0.074(11) 0.076(10) -0.029(8) -0.013(8) -0.006(8)
C16B 0.066(12) 0.067(12) 0.060(11) -0.034(9) -0.013(8) 0.005(8)
C17B 0.085(14) 0.083(14) 0.088(14) -0.037(9) -0.024(9) 0.004(9)
C18B 0.087(18) 0.089(18) 0.087(18) -0.049(11) -0.024(9) 0.004(9)
C19B 0.117(17) 0.119(17) 0.110(16) -0.046(10) -0.036(10) -0.001(10)
C21B 0.062(11) 0.052(12) 0.045(12) -0.024(9) -0.012(8) 0.011(8)
C20B 0.105(14) 0.105(14) 0.104(14) -0.040(10) -0.025(9) -0.003(9)
C22B 0.084(10) 0.079(11) 0.085(11) -0.038(9) -0.018(8) 0.001(8)
O8 0.101(13) 0.077(12) 0.119(11) -0.067(11) -0.057(11) 0.015(10)

loop_
_atom_type_symbol
_atom_type_description
_atom_type_scat_dispersion_real
_atom_type_scat_dispersion_imag
_atom_type_scat_source
C C 0.0033 0.0016 'International Tables Vol C Tables 4.2.6.8 and 6.1.1.4'
H H 0.0000 0.0000 'International Tables Vol C Tables 4.2.6.8 and 6.1.1.4'
Ag Ag -0.8971 1.1015 'International Tables Vol C Tables 4.2.6.8 and 6.1.1.4'
Cr Cr 0.3209 0.6236 'International Tables Vol C Tables 4.2.6.8 and 6.1.1.4'
F F 0.0171 0.0103 'International Tables Vol C Tables 4.2.6.8 and 6.1.1.4'
N N 0.0061 0.0033 'International Tables Vol C Tables 4.2.6.8 and 6.1.1.4'
O O 0.0106 0.0060 'International Tables Vol C Tables 4.2.6.8 and 6.1.1.4'
S S 0.1246 0.1234 'International Tables Vol C Tables 4.2.6.8 and 6.1.1.4'

loop_
_geom_angle_atom_site_label_1
_geom_angle_atom_site_label_2
_geom_angle_atom_site_label_3
_geom_angle
_geom_angle_site_symmetry_1
_geom_angle_site_symmetry_3
Ag4 Ag1 Ag5 114.35(3) . .
S8 Ag1 Ag4 111.46(5) . .
S8 Ag1 Ag5 49.98(6) . .
S8 Ag1 S10 133.07(8) . .
S8 Ag1 O3 93.89(16) . .
S10 Ag1 Ag4 54.02(6) . .
S10 Ag1 Ag5 92.17(7) . .
O3 Ag1 Ag4 154.63(16) . .
O3 Ag1 Ag5 80.85(16) . .
O3 Ag1 S10 107.73(17) . .
O4 Ag1 Ag4 82.8(2) . .
O4 Ag1 Ag5 162.7(2) . .
O4 Ag1 S8 127.3(2) . .
O4 Ag1 S10 97.1(2) . .
O4 Ag1 O3 82.4(3) . .
Ag3 Ag2 Ag6 69.59(3) 2_665 2_665
Ag5 Ag2 Ag3 102.16(3) . 2_665
Ag5 Ag2 Ag6 112.96(3) . 2_665
S9 Ag2 Ag3 56.99(5) . 2_665
S9 Ag2 Ag5 51.72(6) . .
S9 Ag2 Ag6 112.40(5) . 2_665
S10 Ag2 Ag3 118.76(6) . 2_665
S10 Ag2 Ag5 97.08(6) . .
S10 Ag2 Ag6 49.41(5) . 2_665
S10 Ag2 S9 138.60(8) . .
S10 Ag2 O1 106.0(2) . .
O1 Ag2 Ag3 134.1(2) . 2_665
O1 Ag2 Ag5 80.83(18) . .
O1 Ag2 Ag6 151.4(2) . 2_665
O1 Ag2 S9 95.8(2) . .
O6 Ag2 Ag3 77.79(19) . 2_665
O6 Ag2 Ag5 152.9(2) . .
O6 Ag2 Ag6 92.6(2) . 2_665
O6 Ag2 S9 111.4(2) . .
O6 Ag2 S10 106.7(2) . .
O6 Ag2 O1 80.3(3) . .
S8 Ag3 Ag2 86.44(5) . 2_665
S8 Ag3 S9 94.11(7) . 2_665
S9 Ag3 Ag2 51.13(5) 2_665 2_665
O7 Ag3 Ag2 79.77(19) 2_665 2_665
O7 Ag3 S8 122.1(2) 2_665 .
O7 Ag3 S9 117.45(18) 2_665 2_665
N3 Ag3 Ag2 147.9(2) . 2_665
N3 Ag3 S8 110.2(2) . .
N3 Ag3 S9 99.1(3) . 2_665
N3 Ag3 O7 110.8(4) . 2_665
Ag1 Ag4 Ag5 91.31(3) . 2_665
S9 Ag4 Ag1 87.85(5) 2_665 .
S9 Ag4 Ag5 47.69(5) 2_665 2_665
S9 Ag4 S10 115.17(8) 2_665 .
S10 Ag4 Ag1 53.20(5) . .
S10 Ag4 Ag5 79.99(6) . 2_665
O5 Ag4 Ag1 76.3(2) . .
O5 Ag4 Ag5 165.2(2) . 2_665
O5 Ag4 S9 122.6(2) . 2_665
O5 Ag4 S10 98.3(2) . .
N1 Ag4 Ag1 164.7(2) . .
N1 Ag4 Ag5 100.4(3) . 2_665
N1 Ag4 S9 107.3(2) . 2_665
N1 Ag4 S10 119.0(3) . .
N1 Ag4 O5 93.3(3) . .
Ag1 Ag5 Ag4 154.22(3) . 2_665
Ag2 Ag5 Ag1 71.25(3) . .
Ag2 Ag5 Ag4 102.10(3) . 2_665
Ag2 Ag5 Ag6 154.70(3) . .
Ag6 Ag5 Ag1 105.26(4) . .
Ag6 Ag5 Ag4 69.77(3) . 2_665
S8 Ag5 Ag1 51.70(6) . .
S8 Ag5 Ag2 122.36(6) . .
S8 Ag5 Ag4 124.92(6) . 2_665
S8 Ag5 Ag6 56.00(6) . .
S9 Ag5 Ag1 125.37(6) . .
S9 Ag5 Ag2 54.58(6) . .
S9 Ag5 Ag4 50.61(6) . 2_665
S9 Ag5 Ag6 120.15(6) . .
S9 Ag5 S8 166.70(7) . .
Ag5 Ag6 Ag2 91.60(3) . 2_665
S8 Ag6 Ag2 84.26(5) . 2_665
S8 Ag6 Ag5 50.97(5) . .
S10 Ag6 Ag2 50.64(6) 2_665 2_665
S10 Ag6 Ag5 87.51(6) 2_665 .
S10 Ag6 S8 119.32(8) 2_665 .
N2 Ag6 Ag2 151.0(3) . 2_665
N2 Ag6 Ag5 115.1(3) . .
N2 Ag6 S8 103.3(3) . .
N2 Ag6 S10 136.4(3) . 2_665
O1 Cr1 O3 112.3(4) . .
O1 Cr1 O8 121.7(6) . 2_565
O1 Cr1 O8 96.0(5) . .
O2 Cr1 O1 108.7(4) . .
O2 Cr1 O3 110.8(4) . .
O2 Cr1 O8 124.6(5) . .
O2 Cr1 O8 91.1(5) . 2_565
O3 Cr1 O8 110.1(6) . 2_565
O3 Cr1 O8 103.6(6) . .
O8 Cr1 O8 35.5(6) . 2_565
Ag1 S8 Ag3 100.49(9) . .
Ag1 S8 Ag6 144.95(9) . .
Ag3 S8 Ag6 87.02(7) . .
Ag5 S8 Ag1 78.32(7) . .
Ag5 S8 Ag3 136.31(8) . .
Ag5 S8 Ag6 73.03(7) . .
C23 S8 Ag1 102.5(3) . .
C23 S8 Ag3 113.4(3) . .
C23 S8 Ag5 109.4(3) . .
C23 S8 Ag6 105.7(3) . .
Ag2 S9 Ag3 71.88(6) . 2_665
Ag2 S9 Ag4 146.13(10) . 2_665
Ag4 S9 Ag3 111.19(7) 2_665 2_665
Ag5 S9 Ag2 73.70(7) . .
Ag5 S9 Ag3 132.26(10) . 2_665
Ag5 S9 Ag4 81.70(7) . 2_665
C1 S9 Ag2 103.9(3) . .
C1 S9 Ag3 112.6(3) . 2_665
C1 S9 Ag4 105.3(3) . 2_665
C1 S9 Ag5 107.0(3) . .
Ag1 S10 Ag4 72.78(7) . .
Ag2 S10 Ag1 89.32(8) . .
Ag2 S10 Ag4 140.05(10) . .
Ag6 S10 Ag1 139.41(10) 2_665 .
Ag6 S10 Ag2 79.95(8) 2_665 .
Ag6 S10 Ag4 90.77(8) 2_665 .
C12 S10 Ag1 111.1(3) . .
C12 S10 Ag2 109.3(4) . .
C12 S10 Ag4 110.4(4) . .
C12 S10 Ag6 109.4(3) . 2_665
Cr1 O1 Ag2 129.9(4) . .
Cr1 O3 Ag1 126.2(3) . .
C34 O4 Ag1 120.5(7) . .
C34 O5 Ag4 125.9(7) . .
C36A O6 Ag2 121.4(16) . .
C36B O6 Ag2 123.2(14) . .
C36A O7 Ag3 124.7(18) . 2_665
C40 N1 Ag4 163.5(10) . .
C38 N2 Ag6 157.0(11) . .
C42 N3 Ag3 166.2(12) . .
S9 C1 H1A 109.7 . .
S9 C1 H1B 109.7 . .
H1A C1 H1B 108.2 . .
C2 C1 S9 109.9(5) . .
C2 C1 H1A 109.7 . .
C2 C1 H1B 109.7 . .
C3 C2 C1 119.6(10) . .
C11 C2 C1 123.1(9) . .
C11 C2 C3 117.3(10) . .
C2 C3 H3 118.5 . .
C4 C3 C2 123.1(11) . .
C4 C3 H3 118.5 . .
C3 C4 H4 120.6 . .
C3 C4 C5 118.9(11) . .
C5 C4 H4 120.6 . .
C4 C5 C6 120.9(13) . .
C10 C5 C4 119.2(11) . .
C10 C5 C6 119.8(12) . .
C5 C6 H6 120.1 . .
C7 C6 C5 119.8(16) . .
C7 C6 H6 120.1 . .
C6 C7 H7 118.7 . .
C6 C7 C8 122.6(18) . .
C8 C7 H7 118.7 . .
C7 C8 H8 121.1 . .
C9 C8 C7 117.9(15) . .
C9 C8 H8 121.1 . .
C8 C9 H9 118.4 . .
C8 C9 C10 123.2(13) . .
C10 C9 H9 118.4 . .
C5 C10 C9 116.6(11) . .
C5 C10 C11 119.7(10) . .
C9 C10 C11 123.7(12) . .
C2 C11 C10 121.8(10) . .
C2 C11 H11 119.1 . .
C10 C11 H11 119.1 . .
S10 C12 H12A 109.0 . .
S10 C12 H12B 109.0 . .
S10 C12 H12C 109.3 . .
S10 C12 H12D 109.3 . .
H12A C12 H12B 107.8 . .
H12C C12 H12D 108.0 . .
C13A C12 S10 113.1(14) . .
C13A C12 H12A 109.0 . .
C13A C12 H12B 109.0 . .
C13B C12 S10 111.6(12) . .
C13B C12 H12C 109.3 . .
C13B C12 H12D 109.3 . .
S8 C23 H23A 109.8 . .
S8 C23 H23B 109.8 . .
H23A C23 H23B 108.2 . .
C24 C23 S8 109.6(5) . .
C24 C23 H23A 109.8 . .
C24 C23 H23B 109.8 . .
C25 C24 C23 121.4(8) . .
C25 C24 C33 117.9(10) . .
C33 C24 C23 120.7(10) . .
C24 C25 H25 119.5 . .
C24 C25 C26 121.0(10) . .
C26 C25 H25 119.5 . .
C27 C26 C25 121.6(11) . .
C31 C26 C25 119.3(10) . .
C31 C26 C27 119.1(11) . .
C26 C27 H27 119.1 . .
C28 C27 C26 121.8(13) . .
C28 C27 H27 119.1 . .
C27 C28 H28 119.9 . .
C27 C28 C29 120.2(14) . .
C29 C28 H28 119.9 . .
C28 C29 H29 120.1 . .
C30 C29 C28 119.9(15) . .
C30 C29 H29 120.1 . .
C29 C30 H30 119.9 . .
C29 C30 C31 120.3(15) . .
C31 C30 H30 119.9 . .
C26 C31 C30 118.7(12) . .
C26 C31 C32 118.8(11) . .
C32 C31 C30 122.5(12) . .
C31 C32 H32 119.7 . .
C33 C32 C31 120.6(10) . .
C33 C32 H32 119.7 . .
C24 C33 H33 118.8 . .
C32 C33 C24 122.4(11) . .
C32 C33 H33 118.8 . .
O4 C34 O5 132.1(11) . .
O4 C34 C35 113.0(11) . .
O5 C34 C35 114.9(11) . .
F4A C35 C34 114(2) . .
F4A C35 F5A 97(2) . .
F5A C35 C34 111.0(17) . .
F6A C35 C34 113.5(13) . .
F6A C35 F4A 114(2) . .
F6A C35 F5A 106(2) . .
F4B C35 C34 113.2(12) . .
F5B C35 C34 112.0(13) . .
F5B C35 F4B 112.8(18) . .
F6B C35 C34 110.8(17) . .
F6B C35 F4B 101.6(18) . .
F6B C35 F5B 106(2) . .
N2 C38 C39 177.6(17) . .
C38 C39 H39A 109.5 . .
C38 C39 H39B 109.5 . .
C38 C39 H39C 109.5 . .
H39A C39 H39B 109.5 . .
H39A C39 H39C 109.5 . .
H39B C39 H39C 109.5 . .
N1 C40 C41 178.5(17) . .
C40 C41 H41A 109.5 . .
C40 C41 H41B 109.5 . .
C40 C41 H41C 109.5 . .
H41A C41 H41B 109.5 . .
H41A C41 H41C 109.5 . .
H41B C41 H41C 109.5 . .
N3 C42 C43 178.2(16) . .
C42 C43 H43A 109.5 . .
C42 C43 H43B 109.5 . .
C42 C43 H43C 109.5 . .
H43A C43 H43B 109.5 . .
H43A C43 H43C 109.5 . .
H43B C43 H43C 109.5 . .
C14A C13A C12 118(2) . .
C22A C13A C12 118(3) . .
C22A C13A C14A 124.1(18) . .
O6 C36A C37A 107(3) . .
O7 C36A O6 129(3) . .
O7 C36A C37A 111(3) . .
F1A C37A F2A 115(3) . .
F1A C37A C36A 119(3) . .
F2A C37A C36A 113(3) . .
F3A C37A F1A 103(3) . .
F3A C37A F2A 103(3) . .
F3A C37A C36A 101(3) . .
C14B C13B C12 117.8(15) . .
C14B C13B C22B 115.2(18) . .
C22B C13B C12 126.8(17) . .
O6 C36B C37B 112(3) . .
O7 C36B O6 129(2) . .
O7 C36B C37B 114(3) . .
F3B C37B C36B 111(2) . .
F3B C37B F2B 104(3) . .
F3B C37B F1B 104(2) . .
F2B C37B C36B 116(2) . .
F2B C37B F1B 115(3) . .
F1B C37B C36B 107(2) . .
C13A C14A H14A 121.9 . .
C13A C14A C15A 116(2) . .
C15A C14A H14A 121.9 . .
C14A C15A C20A 120(3) . .
C16A C15A C14A 120(3) . .
C16A C15A C20A 120(3) . .
C15A C16A H16A 122.3 . .
C15A C16A C17A 115(3) . .
C17A C16A H16A 122.3 . .
C16A C17A H17A 119.5 . .
C18A C17A C16A 121(4) . .
C18A C17A H17A 119.5 . .
C17A C18A H18A 116.2 . .
C19A C18A C17A 128(5) . .
C19A C18A H18A 116.2 . .
C18A C19A H19A 123.6 . .
C18A C19A C20A 113(4) . .
C20A C19A H19A 123.6 . .
C15A C20A C19A 123(3) . .
C21A C20A C15A 118(4) . .
C21A C20A C19A 118(4) . .
C20A C21A H21A 120.2 . .
C22A C21A C20A 120(3) . .
C22A C21A H21A 120.2 . .
C13A C22A C21A 122(2) . .
C13A C22A H22A 119.2 . .
C21A C22A H22A 119.2 . .
C13B C14B H14B 118.5 . .
C15B C14B C13B 122.9(19) . .
C15B C14B H14B 118.5 . .
C14B C15B H15B 120.0 . .
C14B C15B C16B 120(2) . .
C16B C15B H15B 120.0 . .
C15B C16B C17B 119(2) . .
C15B C16B C21B 119(2) . .
C17B C16B C21B 122(2) . .
C16B C17B H17B 121.2 . .
C18B C17B C16B 118(3) . .
C18B C17B H17B 121.2 . .
C17B C18B H18B 119.3 . .
C17B C18B C19B 121(3) . .
C19B C18B H18B 119.3 . .
C18B C19B H19B 120.2 . .
C20B C19B C18B 120(3) . .
C20B C19B H19B 120.2 . .
C16B C21B C22B 119(3) . .
C20B C21B C16B 119(2) . .
C20B C21B C22B 122(2) . .
C19B C20B C21B 120(3) . .
C19B C20B H20B 120.2 . .
C21B C20B H20B 120.2 . .
C13B C22B C21B 124(2) . .
C13B C22B H22B 118.0 . .
C21B C22B H22B 118.0 . .
Cr1 O8 Cr1 144.5(6) . 2_565
O8 O8 Cr1 71.9(14) 2_565 2_565
O8 O8 Cr1 72.5(14) 2_565 .

loop_
_geom_bond_atom_site_label_1
_geom_bond_atom_site_label_2
_geom_bond_distance
_geom_bond_site_symmetry_2
Ag1 Ag4 3.0388(11) .
Ag1 Ag5 3.1026(12) .
Ag1 S8 2.486(2) .
Ag1 S10 2.547(2) .
Ag1 O3 2.540(5) .
Ag1 O4 2.325(8) .
Ag2 Ag3 3.0674(11) 2_665
Ag2 Ag5 2.9598(10) .
Ag2 Ag6 3.1568(12) 2_665
Ag2 S9 2.513(3) .
Ag2 S10 2.479(3) .
Ag2 O1 2.512(6) .
Ag2 O6 2.371(7) .
Ag3 S8 2.570(2) .
Ag3 S9 2.706(2) 2_665
Ag3 O7 2.318(7) 2_665
Ag3 N3 2.255(11) .
Ag4 Ag5 3.2392(12) 2_665
Ag4 S9 2.530(2) 2_665
Ag4 S10 2.575(3) .
Ag4 O5 2.370(7) .
Ag4 N1 2.304(10) .
Ag5 Ag6 2.9876(11) .
Ag5 S8 2.426(2) .
Ag5 S9 2.421(2) .
Ag6 S8 2.590(3) .
Ag6 S10 2.435(2) 2_665
Ag6 N2 2.229(9) .
Cr1 O1 1.589(6) .
Cr1 O2 1.575(6) .
Cr1 O3 1.599(7) .
Cr1 O8 1.789(14) 2_565
Cr1 O8 1.783(14) .
S8 C23 1.856(7) .
S9 C1 1.852(8) .
S10 C12 1.838(9) .
O4 C34 1.198(12) .
O5 C34 1.217(12) .
O6 C36A 1.23(5) .
O6 C36B 1.27(4) .
O7 C36A 1.22(4) .
O7 C36B 1.18(4) .
N1 C40 1.137(12) .
N2 C38 1.079(13) .
N3 C42 1.099(14) .
C1 H1A 0.9700 .
C1 H1B 0.9700 .
C1 C2 1.483(12) .
C2 C3 1.406(13) .
C2 C11 1.367(12) .
C3 H3 0.9300 .
C3 C4 1.364(13) .
C4 H4 0.9300 .
C4 C5 1.413(14) .
C5 C6 1.432(15) .
C5 C10 1.391(14) .
C6 H6 0.9300 .
C6 C7 1.316(18) .
C7 H7 0.9300 .
C7 C8 1.376(19) .
C8 H8 0.9300 .
C8 C9 1.372(16) .
C9 H9 0.9300 .
C9 C10 1.395(14) .
C10 C11 1.405(13) .
C11 H11 0.9300 .
C12 H12A 0.9700 .
C12 H12B 0.9700 .
C12 H12C 0.9700 .
C12 H12D 0.9700 .
C12 C13A 1.493(15) .
C12 C13B 1.492(15) .
C23 H23A 0.9700 .
C23 H23B 0.9700 .
C23 C24 1.503(12) .
C24 C25 1.357(12) .
C24 C33 1.409(12) .
C25 H25 0.9300 .
C25 C26 1.432(12) .
C26 C27 1.388(13) .
C26 C31 1.385(13) .
C27 H27 0.9300 .
C27 C28 1.360(15) .
C28 H28 0.9300 .
C28 C29 1.384(17) .
C29 H29 0.9300 .
C29 C30 1.364(18) .
C30 H30 0.9300 .
C30 C31 1.433(16) .
C31 C32 1.403(14) .
C32 H32 0.9300 .
C32 C33 1.340(14) .
C33 H33 0.9300 .
C34 C35 1.546(17) .
C35 F4A 1.321(10) .
C35 F5A 1.326(10) .
C35 F6A 1.316(10) .
C35 F4B 1.324(9) .
C35 F5B 1.322(9) .
C35 F6B 1.321(10) .
C38 C39 1.485(17) .
C39 H39A 0.9600 .
C39 H39B 0.9600 .
C39 H39C 0.9600 .
C40 C41 1.464(15) .
C41 H41A 0.9600 .
C41 H41B 0.9600 .
C41 H41C 0.9600 .
C42 C43 1.444(15) .
C43 H43A 0.9600 .
C43 H43B 0.9600 .
C43 H43C 0.9600 .
C13A C14A 1.37(3) .
C13A C22A 1.33(3) .
F1A C37A 1.306(10) .
F2A C37A 1.308(10) .
F3A C37A 1.304(10) .
C36A C37A 1.586(19) .
C13B C14B 1.387(10) .
C13B C22B 1.388(10) .
C36B C37B 1.585(19) .
C37B F3B 1.303(10) .
C37B F2B 1.304(10) .
C37B F1B 1.306(10) .
C14A H14A 0.9300 .
C14A C15A 1.42(3) .
C15A C16A 1.40(4) .
C15A C20A 1.42(4) .
C16A H16A 0.9300 .
C16A C17A 1.44(4) .
C17A H17A 0.9300 .
C17A C18A 1.35(4) .
C18A H18A 0.9300 .
C18A C19A 1.33(5) .
C19A H19A 0.9300 .
C19A C20A 1.45(5) .
C20A C21A 1.40(4) .
C21A H21A 0.9300 .
C21A C22A 1.35(3) .
C22A H22A 0.9300 .
C14B H14B 0.9300 .
C14B C15B 1.386(10) .
C15B H15B 0.9300 .
C15B C16B 1.389(10) .
C16B C17B 1.390(10) .
C16B C21B 1.390(10) .
C17B H17B 0.9300 .
C17B C18B 1.387(10) .
C18B H18B 0.9300 .
C18B C19B 1.391(10) .
C19B H19B 0.9300 .
C19B C20B 1.390(10) .
C21B C20B 1.390(10) .
C21B C22B 1.393(10) .
C20B H20B 0.9300 .
C22B H22B 0.9300 .
O8 O8 1.09(2) 2_565

loop_
_geom_torsion_atom_site_label_1
_geom_torsion_atom_site_label_2
_geom_torsion_atom_site_label_3
_geom_torsion_atom_site_label_4
_geom_torsion
_geom_torsion_site_symmetry_1
_geom_torsion_site_symmetry_4
Ag1 S8 C23 C24 84.1(6) . .
Ag1 S10 C12 C13A -164.0(16) . .
Ag1 S10 C12 C13B -144.6(10) . .
Ag1 O4 C34 O5 6.7(19) . .
Ag1 O4 C34 C35 -170.5(6) . .
Ag2 S9 C1 C2 -116.4(7) . .
Ag2 S10 C12 C13A 99.0(16) . .
Ag2 S10 C12 C13B 118.4(10) . .
Ag2 O6 C36A O7 -34(5) . .
Ag2 O6 C36A C37A -169.7(14) . .
Ag2 O6 C36B O7 16(5) . .
Ag2 O6 C36B C37B 171.5(13) . .
Ag3 S8 C23 C24 -23.3(7) . .
Ag3 S9 C1 C2 -40.5(8) 2_665 .
Ag3 O7 C36A O6 14(5) 2_665 .
Ag3 O7 C36A C37A 148.6(17) 2_665 .
Ag3 O7 C36B O6 -36(5) 2_665 .
Ag3 O7 C36B C37B 168.6(15) 2_665 .
Ag4 S9 C1 C2 80.8(7) 2_665 .
Ag4 S10 C12 C13A -85.2(17) . .
Ag4 S10 C12 C13B -65.8(11) . .
Ag4 O5 C34 O4 -19(2) . .
Ag4 O5 C34 C35 157.8(7) . .
Ag5 S8 C23 C24 166.0(6) . .
Ag5 S9 C1 C2 166.7(6) . .
Ag6 S8 C23 C24 -116.9(6) . .
Ag6 S10 C12 C13A 13.2(17) 2_665 .
Ag6 S10 C12 C13B 32.6(11) 2_665 .
S8 C23 C24 C25 -95.7(8) . .
S8 C23 C24 C33 82.6(9) . .
S9 C1 C2 C3 86.1(8) . .
S9 C1 C2 C11 -90.9(9) . .
S10 C12 C13A C14A 80(3) . .
S10 C12 C13A C22A -95(3) . .
S10 C12 C13B C14B 80(2) . .
S10 C12 C13B C22B -96(2) . .
O1 Cr1 O3 Ag1 37.7(6) . .
O1 Cr1 O8 Cr1 139.7(18) . 2_565
O1 Cr1 O8 O8 139.7(18) . 2_565
O2 Cr1 O1 Ag2 -164.7(6) . .
O2 Cr1 O3 Ag1 159.5(4) . .
O2 Cr1 O8 Cr1 22(2) . 2_565
O2 Cr1 O8 O8 22(2) . 2_565
O3 Cr1 O1 Ag2 -41.8(7) . .
O3 Cr1 O8 Cr1 -105.6(18) . 2_565
O3 Cr1 O8 O8 -105.6(18) . 2_565
O4 C34 C35 F4A 54(2) . .
O4 C34 C35 F5A 162(2) . .
O4 C34 C35 F6A -79(2) . .
O4 C34 C35 F4B -23.0(19) . .
O4 C34 C35 F5B -151.9(19) . .
O4 C34 C35 F6B 90(2) . .
O5 C34 C35 F4A -123(2) . .
O5 C34 C35 F5A -16(2) . .
O5 C34 C35 F6A 104(2) . .
O5 C34 C35 F4B 159.2(16) . .
O5 C34 C35 F5B 30(2) . .
O5 C34 C35 F6B -87(2) . .
O6 C36A C37A F1A 37(4) . .
O6 C36A C37A F2A 176(3) . .
O6 C36A C37A F3A -75(3) . .
O6 C36B C37B F3B 30(4) . .
O6 C36B C37B F2B -88(3) . .
O6 C36B C37B F1B 143(3) . .
O7 C36A C37A F1A -107(4) . .
O7 C36A C37A F2A 32(4) . .
O7 C36A C37A F3A 141(4) . .
O7 C36B C37B F3B -170(3) . .
O7 C36B C37B F2B 71(4) . .
O7 C36B C37B F1B -58(4) . .
C1 C2 C3 C4 -177.3(7) . .
C1 C2 C11 C10 178.6(7) . .
C2 C3 C4 C5 -0.5(13) . .
C3 C2 C11 C10 1.5(12) . .
C3 C4 C5 C6 -179.3(8) . .
C3 C4 C5 C10 -0.4(13) . .
C4 C5 C6 C7 178.8(11) . .
C4 C5 C10 C9 -178.3(8) . .
C4 C5 C10 C11 1.7(13) . .
C5 C6 C7 C8 -1(2) . .
C5 C10 C11 C2 -2.3(13) . .
C6 C5 C10 C9 0.7(13) . .
C6 C5 C10 C11 -179.4(8) . .
C6 C7 C8 C9 1(2) . .
C7 C8 C9 C10 -0.8(18) . .
C8 C9 C10 C5 -0.2(15) . .
C8 C9 C10 C11 179.8(9) . .
C9 C10 C11 C2 177.6(8) . .
C10 C5 C6 C7 -0.2(15) . .
C11 C2 C3 C4 -0.1(12) . .
C12 C13A C14A C15A -178(2) . .
C12 C13A C22A C21A 177(2) . .
C12 C13B C14B C15B -175.8(19) . .
C12 C13B C22B C21B 178(2) . .
C23 C24 C25 C26 -179.7(6) . .
C23 C24 C33 C32 179.8(9) . .
C24 C25 C26 C27 176.9(8) . .
C24 C25 C26 C31 -2.1(12) . .
C25 C24 C33 C32 -1.9(14) . .
C25 C26 C27 C28 -179.0(8) . .
C25 C26 C31 C30 -179.9(8) . .
C25 C26 C31 C32 2.0(13) . .
C26 C27 C28 C29 0.6(16) . .
C26 C31 C32 C33 -1.9(16) . .
C27 C26 C31 C30 1.1(14) . .
C27 C26 C31 C32 -177.0(9) . .
C27 C28 C29 C30 -2(2) . .
C28 C29 C30 C31 4(2) . .
C29 C30 C31 C26 -2.9(17) . .
C29 C30 C31 C32 175.1(11) . .
C30 C31 C32 C33 -180.0(10) . .
C31 C26 C27 C28 0.0(14) . .
C31 C32 C33 C24 1.9(16) . .
C33 C24 C25 C26 1.9(12) . .
C13A C14A C15A C16A 179(3) . .
C13A C14A C15A C20A 5(4) . .
C13B C14B C15B C16B -1(4) . .
C14A C13A C22A C21A 2(4) . .
C14A C15A C16A C17A -178(3) . .
C14A C15A C20A C19A -177(3) . .
C14A C15A C20A C21A -6(5) . .
C15A C16A C17A C18A 1(5) . .
C15A C20A C21A C22A 5(5) . .
C16A C15A C20A C19A 9(5) . .
C16A C15A C20A C21A 180(3) . .
C16A C17A C18A C19A -3(8) . .
C17A C18A C19A C20A 7(8) . .
C18A C19A C20A C15A -10(6) . .
C18A C19A C20A C21A 180(4) . .
C19A C20A C21A C22A 176(3) . .
C20A C15A C16A C17A -4(4) . .
C20A C21A C22A C13A -3(4) . .
C22A C13A C14A C15A -3(4) . .
C14B C13B C22B C21B 2(4) . .
C14B C15B C16B C17B -179(3) . .
C14B C15B C16B C21B -1(4) . .
C15B C16B C17B C18B -179(3) . .
C15B C16B C21B C20B 175(2) . .
C15B C16B C21B C22B 3(4) . .
C16B C17B C18B C19B 6(6) . .
C16B C21B C20B C19B 3(4) . .
C16B C21B C22B C13B -4(4) . .
C17B C16B C21B C20B -7(4) . .
C17B C16B C21B C22B -179(3) . .
C17B C18B C19B C20B -10(6) . .
C18B C19B C20B C21B 5(5) . .
C21B C16B C17B C18B 3(5) . .
C20B C21B C22B C13B -175(2) . .
C22B C13B C14B C15B 0(4) . .
C22B C21B C20B C19B 175(3) . .
O8 Cr1 O1 Ag2 65.6(8) . .
O8 Cr1 O1 Ag2 91.8(8) 2_565 .
O8 Cr1 O3 Ag1 -101.3(5) 2_565 .
O8 Cr1 O3 Ag1 -64.7(6) . .
O8 Cr1 O8 Cr1 0.002(2) 2_565 2_565
